data_7250471
loop_
_publ_author_name
'Bilal, Aqsa'
'Mehmood, Arshad'
'Noureen, Sajida'
'Ahmed, Maqsood'

_publ_section_title
;
 A single crystal to single crystal solvatomorphic phase transition in
 cocrystals of pyrimethamine with 4-hydroxybenzoic acid. An experimental
 and theoretical study
;
_journal_issue 27
_journal_name_full CrystEngComm
_journal_page_first 4722
_journal_page_last 4733
_journal_paper_doi 10.1039/D5CE00243E
_journal_volume 27
_journal_year 2025
_chemical_formula_moiety 'C12 H14 Cl N4, C7 H5 O3, H2 O '
_chemical_formula_sum 'C19 H21 Cl N4 O4'
_chemical_formula_weight 404.830
_space_group_IT_number 15
_space_group_name_Hall '-C 2yc'
_space_group_name_H-M_alt 'C 1 2/c 1'
_symmetry_cell_setting monoclinic
_symmetry_space_group_name_Hall '-C 2yc'
_symmetry_space_group_name_H-M 'C 1 2/c 1'
_atom_sites_solution_hydrogens difmap
_atom_sites_solution_primary direct
_atom_sites_solution_secondary difmap
_audit_creation_method 'MoPro v21.06             '
_audit_update_record
;
2025-05-08 deposited with the CCDC.	2025-05-28 downloaded from the CCDC.
;
_cell_angle_alpha 90.
_cell_angle_beta 97.994(2)
_cell_angle_gamma 90.
_cell_formula_units_Z 8
_cell_length_a 16.4563(6)
_cell_length_b 14.2010(6)
_cell_length_c 16.4360(8)
_cell_measurement_reflns_used 3865
_cell_measurement_temperature 100
_cell_measurement_theta_max 26.4
_cell_measurement_theta_min 2.2
_cell_volume 3803.7(3)
_computing_cell_refinement 'SAINT V8.40B (2016)'
_computing_data_collection 'Bruker BIS V6.2.16/2021-10-23 and APEX4 2022.1-1'
_computing_data_reduction 'SAINT V8.40B (2016)'
_computing_molecular_graphics 'Olex2 1.5 (Dolomanov et al., 2009)'
_computing_publication_material 'Olex2 1.5 (Dolomanov et al., 2009)'
_computing_structure_refinement 'MoPro (J. Appl. Cryst. 2005, 38, 38-54)'
_computing_structure_solution 'SHELXT 2018/2 (Sheldrick, 2018)'
_diffrn_ambient_temperature 100(1)
_diffrn_measured_fraction_theta_full 0.999
_diffrn_measured_fraction_theta_max 0.526
_diffrn_measurement_device_type 'Bruker D8 VENTURE dual wavelength Mo/Cu'
_diffrn_measurement_method '\w and \f scans'
_diffrn_radiation_monochromator 'mirror optics'
_diffrn_radiation_source 'fine-focus sealed tube'
_diffrn_radiation_type MoK\a
_diffrn_radiation_wavelength 0.71073
_diffrn_reflns_av_R_equivalents 0.062
_diffrn_reflns_av_sigmaI/netI 0.05111
_diffrn_reflns_limit_h_max 20
_diffrn_reflns_limit_h_min -20
_diffrn_reflns_limit_k_max 17
_diffrn_reflns_limit_k_min 0
_diffrn_reflns_limit_l_max 20
_diffrn_reflns_limit_l_min 0
_diffrn_reflns_number 3865
_diffrn_reflns_theta_full 25.242
_diffrn_reflns_theta_max 26.38
_diffrn_reflns_theta_min 2.18
_exptl_absorpt_coefficient_mu 0.235
_exptl_absorpt_correction_T_max 0.745
_exptl_absorpt_correction_T_min 0.697
_exptl_absorpt_correction_type analytical
_exptl_absorpt_process_details
;
SADABS-2016/2 (Bruker,2016/2) was used for absorption correction.
wR2(int) was 0.0977 before and 0.0611 after correction.
The Ratio of minimum to maximum transmission is 0.9345.
The \l/2 correction factor is Not present.
;
_exptl_crystal_colour colourless
_exptl_crystal_density_diffrn 1.414
_exptl_crystal_density_method 'not measured'
_exptl_crystal_description block
_exptl_crystal_F_000 1696
_exptl_crystal_size_max 0.16
_exptl_crystal_size_mid 0.15
_exptl_crystal_size_min 0.09
_refine_diff_density_max 0.47
_refine_diff_density_min -0.39
_refine_ls_extinction_method none
_refine_ls_goodness_of_fit_ref 0.977
_refine_ls_hydrogen_treatment constr
_refine_ls_matrix_type full
_refine_ls_number_parameters 316
_refine_ls_number_reflns 3865
_refine_ls_number_restraints 0
_refine_ls_restrained_S_all 0.000
_refine_ls_R_factor_all 0.0723
_refine_ls_R_factor_gt 0.0476
_refine_ls_shift/su_max 0.015
_refine_ls_shift/su_mean 0.002
_refine_ls_structure_factor_coef Fsqd
_refine_ls_weighting_details 'calc w =1/[2.6628*\s^2^(Fo^2^)]'
_refine_ls_weighting_scheme calc
_refine_ls_wR_factor_gt 0.0655
_refine_ls_wR_factor_ref 0.0678
_reflns_number_gt 2633
_reflns_number_total 3865
_reflns_threshold_expression 'I > 2 \s(I)'
_publcif_datablock.id {dfb70316-336d-43a2-826b-5fa161fde704}

_cod_data_source_file d5ce00243e2.cif
_cod_data_source_block IAM_MoPro
_cod_depositor_comments 'Adding full bibliography for 7250470--7250473.cif.'
_cod_original_sg_symbol_H-M 'C 2/c'
_cod_database_code 7250471
_symmetry_space_group_name_h-m_alt C2/c

loop_
_symmetry_equiv_pos_as_xyz
' x , y , z '
' -x , y , -z+1/2 '
' x+1/2 , y+1/2 , z '
' -x+1/2 , y+1/2 , -z+1/2 '
' -x , -y , -z '
' x , -y , z-1/2 '
' -x+1/2 , -y+1/2 , -z '
' x+1/2 , -y+1/2 , z-1/2 '

loop_
_atom_site_type_symbol
_atom_site_label
_atom_site_fract_x
_atom_site_fract_y
_atom_site_fract_z
_atom_site_U_iso_or_equiv
_atom_site_adp_type
_atom_site_occupancy
_atom_site_calc_flag
_atom_site_refinement_flags_posn
_atom_site_refinement_flags_adp
_atom_site_disorder_assembly
_atom_site_disorder_group
Cl Cl1 0.53797 0.39718 1.12148 0.03083(3) Uani 1 d . . . .
N N1 0.06465 0.34768 0.66438 0.02127(8) Uani 1 d . . . .
N N2 0.17470 0.31317 0.93547 0.02388(9) Uani 1 d . . . .
O O1 0.22192 0.38113 0.54102 0.02248(7) Uani 1 d . . . .
O O3 0.21032 0.38274 0.15329 0.02212(7) Uani 1 d . . . .
O O2 0.08682 0.39322 0.50292 0.02220(7) Uani 1 d . . . .
O O4 0.07449 0.41969 0.04878 0.02500(7) Uani 1 d . . . .
H H4A 0.01921 0.40382 0.04237 0.03800 Uiso 1 d R U . .
N N3 0.20247 0.37559 0.70199 0.01585(8) Uani 1 d . . . .
N N4 0.11826 0.33059 0.80110 0.01805(8) Uani 1 d . . . .
C C1 0.33385 0.37290 0.90834 0.01562(9) Uani 1 d . . . .
C C2 0.32923 0.43762 0.97146 0.01930(10) Uani 1 d . . . .
H H2 0.27579 0.48251 0.96952 0.02400 Uiso 1 d R U . .
C C3 0.39224 0.44539 1.03641 0.02143(10) Uani 1 d . . . .
H H3A 0.38780 0.49565 1.08516 0.02600 Uiso 1 d R U . .
C C4 0.46031 0.38801 1.03823 0.01989(10) Uani 1 d . . . .
C C5 0.46782 0.32383 0.97642 0.01810(10) Uani 1 d . . . .
H H5 0.52214 0.28043 0.97810 0.02300 Uiso 1 d R U . .
C C6 0.40403 0.31611 0.91131 0.01713(9) Uani 1 d . . . .
H H6 0.40862 0.26582 0.86262 0.02200 Uiso 1 d R U . .
C C7 0.26405 0.36466 0.84037 0.01458(9) Uani 1 d . . . .
C C8 0.27023 0.38501 0.76061 0.01585(9) Uani 1 d . . . .
C C9 0.12857 0.35092 0.72393 0.01669(9) Uani 1 d . . . .
C C10 0.18466 0.33622 0.85839 0.01744(10) Uani 1 d . . . .
C C11 0.34632 0.42120 0.73004 0.01777(9) Uani 1 d . . . .
H H11A 0.38950 0.44480 0.78259 0.02200 Uiso 1 d R U . .
H H11B 0.33001 0.48185 0.69027 0.02200 Uiso 1 d R U . .
C C12 0.38891 0.34746 0.68190 0.02126(10) Uani 1 d . . . .
H H12A 0.44553 0.37781 0.66531 0.03300 Uiso 1 d R U . .
H H12B 0.34810 0.32761 0.62615 0.03300 Uiso 1 d R U . .
H H12C 0.40379 0.28525 0.72048 0.03300 Uiso 1 d R U . .
C C13 0.17315 0.38458 0.39843 0.01608(9) Uani 1 d . . . .
C C14 0.24796 0.35645 0.37523 0.01815(10) Uani 1 d . . . .
H H14 0.29740 0.33455 0.42187 0.02300 Uiso 1 d R U . .
C C15 0.25982 0.35599 0.29333 0.01785(10) Uani 1 d . . . .
H H15 0.31810 0.33368 0.27631 0.02300 Uiso 1 d R U . .
C C16 0.19609 0.38465 0.23294 0.01812(9) Uani 1 d . . . .
C C17 0.12156 0.41458 0.25543 0.01931(10) Uani 1 d . . . .
H H17 0.07249 0.43803 0.20905 0.02500 Uiso 1 d R U . .
C C18 0.11059 0.41399 0.33744 0.01987(10) Uani 1 d . . . .
H H18 0.05260 0.43713 0.35457 0.02400 Uiso 1 d R U . .
C C19 0.16091 0.38555 0.48672 0.01857(10) Uani 1 d . . . .
H H4B 0.07889 0.47563 0.03340 0.04800 Uiso 1 d R U . .
H H2A 0.21767 0.32654 0.97918 0.03600 Uiso 1 d R U . .
H H1A 0.07224 0.36564 0.60772 0.03900 Uiso 1 d R U . .
H H2B 0.12511 0.30604 0.94814 0.04200 Uiso 1 d R U . .
H H1B 0.01506 0.33022 0.67597 0.04300 Uiso 1 d R U . .
H H3B 0.16239 0.39479 0.12044 0.04700 Uiso 1 d R U . .
H H3 0.20738 0.38126 0.63905 0.03700 Uiso 1 d R U . .

loop_
_atom_site_aniso_label
_atom_site_aniso_U_11
_atom_site_aniso_U_22
_atom_site_aniso_U_33
_atom_site_aniso_U_12
_atom_site_aniso_U_13
_atom_site_aniso_U_23
Cl1 0.0271(3) 0.0372(3) 0.0248(4) -0.0049(3) -0.0085(3) -0.0006(3)
N1 0.0160(10) 0.0308(9) 0.0164(11) -0.0041(8) 0.0000(8) 0.0019(8)
N2 0.0189(10) 0.0371(10) 0.0166(12) 0.0009(8) 0.0060(8) 0.0061(9)
O1 0.0176(8) 0.0338(8) 0.0150(9) -0.0012(7) -0.0010(7) 0.0003(7)
O3 0.0230(8) 0.0297(8) 0.0136(9) 0.0021(7) 0.0025(7) 0.0005(7)
O2 0.0182(8) 0.0307(8) 0.0177(9) 0.0000(7) 0.0027(6) -0.0002(7)
O4 0.0225(8) 0.0286(8) 0.0236(10) 0.0022(7) 0.0019(7) 0.0060(7)
N3 0.0140(9) 0.0179(8) 0.0157(11) 0.0001(7) 0.0022(8) 0.0009(7)
N4 0.0173(10) 0.0217(9) 0.0152(11) -0.0002(8) 0.0023(8) 0.0025(8)
C1 0.0168(11) 0.0172(10) 0.0134(13) -0.0030(9) 0.0041(9) 0.0042(9)
C2 0.0218(12) 0.0209(10) 0.0156(13) 0.0013(9) 0.0040(10) 0.0023(9)
C3 0.0260(13) 0.0217(11) 0.0167(14) -0.0012(10) 0.0035(10) -0.0008(9)
C4 0.0161(11) 0.0247(11) 0.0173(13) -0.0063(10) -0.0030(9) 0.0039(10)
C5 0.0159(12) 0.0195(10) 0.0193(14) -0.0018(9) 0.0039(10) 0.0021(9)
C6 0.0166(11) 0.0167(10) 0.0189(14) -0.0011(9) 0.0054(10) 0.0019(9)
C7 0.0160(11) 0.0146(10) 0.0137(13) 0.0019(8) 0.0040(9) 0.0003(9)
C8 0.0172(11) 0.0128(9) 0.0173(13) 0.0031(9) 0.0015(9) -0.0007(9)
C9 0.0153(11) 0.0157(10) 0.0188(14) 0.0000(9) 0.0017(10) 0.0003(9)
C10 0.0185(12) 0.0172(10) 0.0170(14) 0.0034(9) 0.0039(10) 0.0011(9)
C11 0.0169(11) 0.0203(10) 0.0173(13) -0.0020(9) 0.0066(9) 0.0012(9)
C12 0.0197(12) 0.0245(11) 0.0208(14) 0.0006(9) 0.0073(10) 0.0007(10)
C13 0.0181(11) 0.0142(10) 0.0158(13) -0.0025(9) 0.0017(9) -0.0008(9)
C14 0.0181(12) 0.0162(10) 0.0188(14) -0.0027(9) -0.0019(10) -0.0008(9)
C15 0.0176(11) 0.0170(10) 0.0182(14) -0.0006(9) -0.0001(10) -0.0008(9)
C16 0.0230(12) 0.0160(10) 0.0158(13) -0.0033(9) 0.0041(10) -0.0005(9)
C17 0.0178(12) 0.0215(11) 0.0180(14) 0.0011(9) 0.0001(10) 0.0004(9)
C18 0.0193(12) 0.0215(11) 0.0184(14) -0.0011(9) 0.0013(10) -0.0007(9)
C19 0.0223(12) 0.0135(10) 0.0193(13) -0.0012(9) 0.0010(10) -0.0012(9)

loop_
_atom_type_symbol
_atom_type_description
_atom_type_scat_dispersion_real
_atom_type_scat_dispersion_imag
_atom_type_scat_source
C C 0.0033 0.0016 'Su & Coppens. Acta. Cryst. (1997) A53, 749-762. '
H H 0.0000 0.0000 'Su & Coppens. Acta. Cryst. (1997) A53, 749-762. '
N N 0.0061 0.0033 'Su & Coppens. Acta. Cryst. (1997) A53, 749-762. '
O O 0.0106 0.0060 'Su & Coppens. Acta. Cryst. (1997) A53, 749-762. '
Cl Cl 0.1484 0.1585 'Su & Coppens. Acta. Cryst. (1997) A53, 749-762. '

loop_
_geom_angle_atom_site_label_1
_geom_angle_atom_site_label_2
_geom_angle_atom_site_label_3
_geom_angle
_geom_angle_site_symmetry_1
_geom_angle_site_symmetry_2
_geom_angle_site_symmetry_3
_geom_angle_publ_flag
C9 N1 H1B 120.048 . . . ?
C9 N1 H1A 119.431 . . . ?
H1B N1 H1A 120.513 . . . ?
C10 N2 H2B 119.572 . . . ?
C10 N2 H2A 119.195 . . . ?
H2B N2 H2A 117.472 . . . ?
C16 O3 H3B 108.462 . . . ?
H4B O4 H4A 108.628 . . . ?
C9 N3 C8 120.431(1) . . . ?
C9 N3 H3 118.280 . . . ?
C8 N3 H3 121.070 . . . ?
C9 N4 C10 117.085(1) . . . ?
C7 C1 C2 119.502(1) . . . ?
C7 C1 C6 121.679(1) . . . ?
C2 C1 C6 118.813(1) . . . ?
C1 C2 C3 120.855(1) . . . ?
C1 C2 H2 119.577 . . . ?
C3 C2 H2 119.568 . . . ?
C4 C3 C2 119.158(1) . . . ?
C4 C3 H3A 120.686 . . . ?
C2 C3 H3A 120.156 . . . ?
Cl1 C4 C3 118.465(1) . . . ?
Cl1 C4 C5 119.692(1) . . . ?
C3 C4 C5 121.842(1) . . . ?
C4 C5 C6 118.726(1) . . . ?
C4 C5 H5 120.933 . . . ?
C6 C5 H5 120.340 . . . ?
C1 C6 C5 120.597(1) . . . ?
C1 C6 H6 119.644 . . . ?
C5 C6 H6 119.759 . . . ?
C10 C7 C8 116.769(1) . . . ?
C10 C7 C1 119.686(1) . . . ?
C8 C7 C1 123.526(1) . . . ?
N3 C8 C7 119.521(1) . . . ?
N3 C8 C11 115.535(1) . . . ?
C7 C8 C11 124.909(1) . . . ?
N3 C9 N4 122.942(1) . . . ?
N3 C9 N1 117.170(1) . . . ?
N4 C9 N1 119.888(1) . . . ?
N4 C10 N2 117.001(1) . . . ?
N4 C10 C7 123.159(1) . . . ?
N2 C10 C7 119.839(1) . . . ?
C8 C11 C12 113.536(1) . . . ?
C8 C11 H11A 108.735 . . . ?
C8 C11 H11B 108.836 . . . ?
C12 C11 H11A 108.835 . . . ?
C12 C11 H11B 108.699 . . . ?
H11A C11 H11B 108.065 . . . ?
C11 C12 H12A 108.924 . . . ?
C11 C12 H12C 109.419 . . . ?
C11 C12 H12B 109.596 . . . ?
H12A C12 H12C 109.404 . . . ?
H12A C12 H12B 109.686 . . . ?
H12C C12 H12B 109.794 . . . ?
C19 C13 C14 120.745(1) . . . ?
C19 C13 C18 120.615(1) . . . ?
C14 C13 C18 118.622(1) . . . ?
C13 C14 C15 120.973(1) . . . ?
C13 C14 H14 119.527 . . . ?
C15 C14 H14 119.500 . . . ?
C16 C15 C14 119.602(1) . . . ?
C16 C15 H15 120.313 . . . ?
C14 C15 H15 120.085 . . . ?
O3 C16 C17 122.386(1) . . . ?
O3 C16 C15 117.618(1) . . . ?
C17 C16 C15 119.993(1) . . . ?
C16 C17 C18 119.627(1) . . . ?
C16 C17 H17 120.260 . . . ?
C18 C17 H17 120.114 . . . ?
C13 C18 C17 121.167(1) . . . ?
C13 C18 H18 119.481 . . . ?
C17 C18 H18 119.351 . . . ?
O1 C19 O2 123.13(1) . . . ?
O1 C19 C13 119.373(1) . . . ?
O2 C19 C13 117.464(1) . . . ?

loop_
_geom_bond_atom_site_label_1
_geom_bond_atom_site_label_2
_geom_bond_distance
_geom_bond_site_symmetry_2
_geom_bond_publ_flag
Cl1 C4 1.74240(10) . ?
N1 C9 1.33420(10) . ?
N1 H1B 0.89822 . ?
N1 H1A 0.99002 . ?
N2 C10 1.34034(10) . ?
N2 H2B 0.87572 . ?
N2 H2A 0.95447 . ?
O1 C19 1.24874(10) . ?
O3 C16 1.36190(10) . ?
O3 H3B 0.90796 . ?
O2 C19 1.28830(10) . ?
O4 H4B 0.83985 . ?
O4 H4A 0.92882 . ?
N3 C9 1.36153(10) . ?
N3 C8 1.37510(10) . ?
N3 H3 1.05183 . ?
N4 C9 1.33441(10) . ?
N4 C10 1.34193(10) . ?
C1 C7 1.49139(10) . ?
C1 C2 1.39599(10) . ?
C1 C6 1.40400(10) . ?
C2 C3 1.38522(10) . ?
C2 H2 1.08300 . ?
C3 C4 1.38219(10) . ?
C3 H3A 1.08300 . ?
C4 C5 1.38310(10) . ?
C5 C6 1.39520(10) . ?
C5 H5 1.08300 . ?
C6 H6 1.08300 . ?
C7 C10 1.43701(10) . ?
C7 C8 1.36000(10) . ?
C8 C11 1.50322(10) . ?
C11 C12 1.53890(10) . ?
C11 H11A 1.09200 . ?
C11 H11B 1.09200 . ?
C12 H12A 1.09500 . ?
C12 H12C 1.09500 . ?
C12 H12B 1.09500 . ?
C13 C19 1.49267(10) . ?
C13 C14 1.39685(10) . ?
C13 C18 1.39716(10) . ?
C14 C15 1.38690(10) . ?
C14 H14 1.08300 . ?
C15 C16 1.40043(10) . ?
C15 H15 1.08300 . ?
C16 C17 1.39557(10) . ?
C17 C18 1.38456(10) . ?
C17 H17 1.08300 . ?
C18 H18 1.08300 . ?

loop_
_geom_hbond_atom_site_label_D
_geom_hbond_atom_site_label_H
_geom_hbond_atom_site_label_A
_geom_hbond_distance_DH
_geom_hbond_distance_HA
_geom_hbond_distance_DA
_geom_hbond_angle_DHA
_geom_hbond_site_symmetry_A
C11 H11A C1 1.092 2.584 3.0443(2) 104 1
C11 H11A C6 1.092 2.781 3.3494(2) 112 1
C12 H12B O1 1.095 2.457 3.3722(2) 140 1
N2 H2A C1 0.954 2.462 2.84650(10) 104 1
N2 H2A C2 0.954 2.437 3.0857(2) 125 1
N1 H1A O2 0.990 1.815 2.80410(10) 178 1
N1 H1A C19 0.990 2.640 3.5512(2) 153 1
O3 H3B O4 0.908 1.769 2.67480(10) 175 1
N3 H3 O1 1.052 1.662 2.71000(10) 174 1
N3 H3 C19 1.052 2.515 3.5118(2) 158 1
O4 H4A O2 0.929 1.806 2.69870(10) 160 2
N2 H2B O4 0.876 2.533 3.05460(10) 119 1_556
N1 H1B N4 0.898 2.277 3.1490(2) 164 2_556
C15 H15 C9 1.083 2.765 3.4975(2) 125 7_556
O4 H4B O2 0.840 1.938 2.77680(10) 177 6_565
O4 H4B C19 0.840 2.566 3.3340(2) 153 6_565
C2 H2 O1 1.083 2.491 3.4076(2) 142 6_566
C2 H2 C14 1.083 2.765 3.5006(2) 125 6_566
C15 H15 Cl1 1.083 2.853 3.4757(2) 117 2_656

loop_
_geom_torsion_atom_site_label_1
_geom_torsion_atom_site_label_2
_geom_torsion_atom_site_label_3
_geom_torsion_atom_site_label_4
_geom_torsion_site_symmetry_1
_geom_torsion_site_symmetry_2
_geom_torsion_site_symmetry_3
_geom_torsion_site_symmetry_4
_geom_torsion
_geom_torsion_publ_flag
Cl1 C4 C3 C2 . . . . -178.72(1) ?
Cl1 C4 C3 H3A . . . . 0.96 ?
Cl1 C4 C5 C6 . . . . 178.51(1) ?
Cl1 C4 C5 H5 . . . . -1.73 ?
N1 C9 N3 C8 . . . . 176.73(1) ?
N1 C9 N3 H3 . . . . -8.60 ?
N1 C9 N4 C10 . . . . -179.20(1) ?
N2 C10 N4 C9 . . . . -178.15(1) ?
N2 C10 C7 C8 . . . . 178.55(1) ?
N2 C10 C7 C1 . . . . -3.02(1) ?
O1 C19 C13 C14 . . . . 15.50(1) ?
O1 C19 C13 C18 . . . . -162.94(1) ?
O3 C16 C17 C18 . . . . 179.36(1) ?
O3 C16 C17 H17 . . . . -0.52 ?
O3 C16 C15 C14 . . . . -179.76(1) ?
O3 C16 C15 H15 . . . . 0.34 ?
O2 C19 C13 C14 . . . . -166.09(1) ?
O2 C19 C13 C18 . . . . 15.47(1) ?
N3 C9 N4 C10 . . . . 0.66(1) ?
N3 C9 N1 H1B . . . . 178.35 ?
N3 C9 N1 H1A . . . . -2.62 ?
N3 C8 C7 C10 . . . . -1.47(1) ?
N3 C8 C7 C1 . . . . -179.83(1) ?
N3 C8 C11 C12 . . . . -74.88(1) ?
N3 C8 C11 H11A . . . . 163.81 ?
N3 C8 C11 H11B . . . . 46.32 ?
N4 C9 N3 C8 . . . . -3.14(1) ?
N4 C9 N3 H3 . . . . 171.53 ?
N4 C9 N1 H1B . . . . -1.77 ?
N4 C9 N1 H1A . . . . 177.25 ?
N4 C10 N2 H2B . . . . -11.69 ?
N4 C10 N2 H2A . . . . -169.31 ?
N4 C10 C7 C8 . . . . -0.98(1) ?
N4 C10 C7 C1 . . . . 177.44(1) ?
C1 C7 C8 C11 . . . . -2.05(1) ?
C1 C2 C3 C4 . . . . 0.00(1) ?
C1 C2 C3 H3A . . . . -179.71 ?
C1 C6 C5 C4 . . . . 0.45(1) ?
C1 C6 C5 H5 . . . . -179.31 ?
C2 C1 C7 C10 . . . . -61.83(1) ?
C2 C1 C7 C8 . . . . 116.49(1) ?
C2 C1 C6 C5 . . . . 0.37(1) ?
C2 C1 C6 H6 . . . . -179.70 ?
C2 C3 C4 C5 . . . . 0.88(1) ?
H2 C2 C1 C7 . . . . -2.00 ?
H2 C2 C1 C6 . . . . 179.00 ?
H2 C2 C3 C4 . . . . -179.80(1) ?
H2 C2 C3 H3A . . . . 0.51 ?
C3 C4 C5 C6 . . . . -1.09(1) ?
C3 C4 C5 H5 . . . . 178.67 ?
C3 C2 C1 C7 . . . . 178.50(1) ?
C3 C2 C1 C6 . . . . -0.58(1) ?
H3A C3 C4 C5 . . . . -179.00 ?
C4 C5 C6 H6 . . . . -179.49 ?
C5 C6 C1 C7 . . . . -178.70(1) ?
H5 C5 C6 H6 . . . . 0.75 ?
C6 C1 C7 C10 . . . . 117.23(1) ?
C6 C1 C7 C8 . . . . -64.45(1) ?
H6 C6 C1 C7 . . . . 1.00 ?
C7 C10 N4 C9 . . . . 1.40(1) ?
C7 C10 N2 H2B . . . . 168.74 ?
C7 C10 N2 H2A . . . . 11.12 ?
C7 C8 N3 C9 . . . . 3.47(1) ?
C7 C8 N3 H3 . . . . -171.05 ?
C7 C8 C11 C12 . . . . 107.25(1) ?
C7 C8 C11 H11A . . . . -14.05 ?
C7 C8 C11 H11B . . . . -131.55 ?
C8 C11 C12 H12A . . . . -176.44 ?
C8 C11 C12 H12C . . . . -56.88 ?
C8 C11 C12 H12B . . . . 63.56 ?
C9 N3 C8 C11 . . . . -174.52(1) ?
C10 C7 C8 C11 . . . . 176.31(1) ?
C11 C8 N3 H3 . . . . 10.97 ?
H11A C11 C12 H12A . . . . -55.19 ?
H11A C11 C12 H12C . . . . 64.36 ?
H11A C11 C12 H12B . . . . -175.19 ?
H11B C11 C12 H12A . . . . 62.28 ?
H11B C11 C12 H12C . . . . -178.16 ?
H11B C11 C12 H12B . . . . -57.72 ?
C13 C14 C15 C16 . . . . 0.38(1) ?
C13 C14 C15 H15 . . . . -179.72 ?
C13 C18 C17 C16 . . . . 0.50(1) ?
C13 C18 C17 H17 . . . . -179.63 ?
C14 C13 C18 C17 . . . . 0.68(1) ?
C14 C13 C18 H18 . . . . -178.97 ?
C14 C15 C16 C17 . . . . 0.82(1) ?
H14 C14 C13 C19 . . . . 0.53 ?
H14 C14 C13 C18 . . . . 179.00 ?
H14 C14 C15 C16 . . . . -179.74 ?
H14 C14 C15 H15 . . . . 0.16 ?
C15 C16 O3 H3B . . . . 172.07 ?
C15 C16 C17 C18 . . . . -1.25(1) ?
C15 C16 C17 H17 . . . . 178.87 ?
C15 C14 C13 C19 . . . . -179.59(1) ?
C15 C14 C13 C18 . . . . -1.12(1) ?
H15 C15 C16 C17 . . . . -179.08 ?
C16 C17 C18 H18 . . . . -179.86 ?
C17 C16 O3 H3B . . . . -8.52 ?
C17 C18 C13 C19 . . . . 179.15(1) ?
H17 C17 C18 H18 . . . . 0.02 ?
H18 C18 C13 C19 . . . . -0.49 ?
